data_2200074
loop_
_publ_author_name
'Hundal, Rajbir'
'Lobana, Tarlok S.'
'Turner, Peter'

_publ_section_title
;
 1,4-Butylenebis(diphenylphosphine selenide)
;
_journal_issue 1
_journal_name_full 'Acta Crystallographica Section E'
_journal_page_first o30
_journal_page_last o31
_journal_paper_doi 10.1107/S1600536800018754
_journal_volume 57
_journal_year 2001
_chemical_formula_iupac 'C28 H28 P2 Se2'
_chemical_formula_moiety 'C28 H28 P2 Se2'
_chemical_formula_sum 'C28 H28 P2 Se2'
_chemical_formula_weight 584.36
_chemical_name_systematic
;
 ?
;
_space_group_IT_number 14
_symmetry_cell_setting monoclinic
_symmetry_space_group_name_Hall '-P 2yn'
_symmetry_space_group_name_H-M 'P 1 21/n 1'
_audit_creation_method SHELXL-97
_cell_angle_alpha 90.00
_cell_angle_beta 105.380(2)
_cell_angle_gamma 90.00
_cell_formula_units_Z 2
_cell_length_a 6.8206(7)
_cell_length_b 23.154(3)
_cell_length_c 8.7018(9)
_cell_measurement_reflns_used 918
_cell_measurement_temperature 294(2)
_cell_measurement_theta_max 27.695
_cell_measurement_theta_min 2.639
_cell_volume 1325.0(3)
_computing_cell_refinement 'SAINT (Siemens, 1995)'
_computing_data_collection 'SMART (Siemens, 1995)'
_computing_data_reduction 'SAINT and XPREP (Siemens, 1995)'
_computing_molecular_graphics 'TEXSAN for Windows (Molecular Structure Corporation, 1997)'
_computing_structure_refinement 'SHELXL97 (Sheldrick, 1997)'
_computing_structure_solution 'SIR97 (Altomare et al., 1997)'
_diffrn_ambient_temperature 294(2)
_diffrn_measured_fraction_theta_full .938
_diffrn_measured_fraction_theta_max .938
_diffrn_measurement_device_type 'Bruker SMART 1000 CCD'
_diffrn_measurement_method \w
_diffrn_radiation_monochromator graphite
_diffrn_radiation_source 'sealed tube'
_diffrn_radiation_type MoK\a
_diffrn_radiation_wavelength .71073
_diffrn_reflns_av_R_equivalents .017
_diffrn_reflns_av_sigmaI/netI .0112
_diffrn_reflns_limit_h_max 8
_diffrn_reflns_limit_h_min -9
_diffrn_reflns_limit_k_max 30
_diffrn_reflns_limit_k_min -30
_diffrn_reflns_limit_l_max 11
_diffrn_reflns_limit_l_min -11
_diffrn_reflns_number 11599
_diffrn_reflns_theta_full 28.27
_diffrn_reflns_theta_max 28.27
_diffrn_reflns_theta_min 1.76
_diffrn_standards_decay_% .000
_diffrn_standards_number 182
_exptl_absorpt_coefficient_mu 2.925
_exptl_absorpt_correction_T_max .570
_exptl_absorpt_correction_T_min .382
_exptl_absorpt_correction_type empirical
_exptl_absorpt_process_details '(SADABS; Sheldrick, 1996; Blessing, 1995)'
_exptl_crystal_colour colourless
_exptl_crystal_density_diffrn 1.465
_exptl_crystal_density_method 'not measured'
_exptl_crystal_description prism
_exptl_crystal_F_000 588
_exptl_crystal_size_max .600
_exptl_crystal_size_mid .247
_exptl_crystal_size_min .192
_refine_diff_density_max .466
_refine_diff_density_min -.406
_refine_ls_extinction_method none
_refine_ls_goodness_of_fit_ref 1.018
_refine_ls_hydrogen_treatment constr
_refine_ls_matrix_type full
_refine_ls_number_parameters 145
_refine_ls_number_reflns 3080
_refine_ls_number_restraints 0
_refine_ls_restrained_S_all 1.018
_refine_ls_R_factor_all .031
_refine_ls_R_factor_gt .026
_refine_ls_shift/su_max .002
_refine_ls_shift/su_mean .000
_refine_ls_structure_factor_coef Fsqd
_refine_ls_weighting_details 'calc w = 1/[\s^2^(Fo^2^)+(0.0425P)^2^+0.4738P] where P = (Fo^2^+2Fc^2^)/3'
_refine_ls_weighting_scheme calc
_refine_ls_wR_factor_ref .075
_reflns_number_gt 2741
_reflns_number_total 3080
_reflns_threshold_expression I>2\s(I)
_cod_data_source_file ob6003.cif
_cod_data_source_block I
_cod_original_cell_volume 1325.0(2)
_cod_original_sg_symbol_H-M 'P 21/n'
_cod_database_code 2200074

loop_
_symmetry_equiv_pos_as_xyz
'x, y, z'
'-x+1/2, y+1/2, -z+1/2'
'-x, -y, -z'
'x-1/2, -y-1/2, z-1/2'

loop_
_atom_site_label
_atom_site_fract_x
_atom_site_fract_y
_atom_site_fract_z
_atom_site_U_iso_or_equiv
_atom_site_adp_type
_atom_site_calc_flag
_atom_site_refinement_flags
_atom_site_occupancy
_atom_site_disorder_assembly
_atom_site_disorder_group
_atom_site_type_symbol
Se1 .07579(3) .066872(10) .75371(3) .05699(10) Uani d . 1 . . Se
P1 .38395(6) .088362(18) .78555(5) .03200(10) Uani d . 1 . . P
C1 .4317(3) .02035(7) .53219(19) .0367(3) Uani d . 1 . . C
H1A .4119 .0559 .4711 .044 Uiso calc R 1 . . H
H1B .2997 .0025 .5194 .044 Uiso calc R 1 . . H
C2 .5248(2) .03422(7) .70804(19) .0344(3) Uani d . 1 . . C
H2A .6630 .0478 .7218 .041 Uiso calc R 1 . . H
H2B .5311 -.0009 .7698 .041 Uiso calc R 1 . . H
C3 .4174(3) .15610(7) .68845(18) .0346(3) Uani d . 1 . . C
C4 .2511(3) .19048(10) .6194(3) .0596(5) Uani d . 1 . . C
H4 .1211 .1785 .6198 .071 Uiso calc R 1 . . H
C5 .2781(4) .24283(12) .5495(3) .0764(8) Uani d . 1 . . C
H5 .1657 .2657 .5034 .092 Uiso calc R 1 . . H
C6 .4668(4) .26094(10) .5478(3) .0654(6) Uani d . 1 . . C
H6 .4833 .2961 .5010 .078 Uiso calc R 1 . . H
C7 .6340(4) .22726(9) .6155(3) .0556(5) Uani d . 1 . . C
H7 .7632 .2396 .6139 .067 Uiso calc R 1 . . H
C8 .6094(3) .17481(8) .6861(2) .0441(4) Uani d . 1 . . C
H8 .7225 .1522 .7319 .053 Uiso calc R 1 . . H
C9 .5208(3) .09950(7) .99290(19) .0370(3) Uani d . 1 . . C
C10 .4178(4) .12622(9) 1.0923(2) .0537(5) Uani d . 1 . . C
H10 .2815 .1361 1.0528 .064 Uiso calc R 1 . . H
C11 .5170(5) .13810(11) 1.2489(3) .0673(6) Uani d . 1 . . C
H11 .4480 .1563 1.3143 .081 Uiso calc R 1 . . H
C12 .7179(4) .12315(11) 1.3083(2) .0656(6) Uani d . 1 . . C
H12 .7848 .1316 1.4136 .079 Uiso calc R 1 . . H
C13 .8205(4) .09569(11) 1.2129(3) .0622(6) Uani d . 1 . . C
H13 .9555 .0848 1.2545 .075 Uiso calc R 1 . . H
C14 .7225(3) .08415(9) 1.0540(2) .0493(4) Uani d . 1 . . C
H14 .7926 .0661 .9891 .059 Uiso calc R 1 . . H

loop_
_atom_site_aniso_label
_atom_site_aniso_U_11
_atom_site_aniso_U_22
_atom_site_aniso_U_33
_atom_site_aniso_U_12
_atom_site_aniso_U_13
_atom_site_aniso_U_23
Se1 .03160(12) .06429(16) .07864(18) -.00125(8) .02085(10) -.00268(10)
P1 .0290(2) .0349(2) .0334(2) .00300(15) .01066(15) -.00370(16)
C1 .0355(8) .0390(8) .0359(8) .0025(7) .0101(6) -.0074(7)
C2 .0320(7) .0349(8) .0366(8) .0037(6) .0096(6) -.0056(6)
C3 .0395(9) .0350(7) .0297(7) .0038(6) .0100(6) -.0036(6)
C4 .0469(11) .0609(12) .0718(14) .0138(10) .0173(10) .0199(11)
C5 .0756(17) .0654(15) .0892(18) .0292(13) .0238(14) .0338(14)
C6 .0874(18) .0433(11) .0666(14) .0038(11) .0226(13) .0134(10)
C7 .0620(13) .0463(10) .0581(12) -.0110(9) .0152(10) .0003(9)
C8 .0437(10) .0398(9) .0467(10) -.0006(7) .0082(8) .0000(7)
C9 .0469(9) .0351(8) .0307(7) .0024(7) .0129(7) -.0006(6)
C10 .0656(13) .0570(11) .0416(10) .0154(10) .0197(9) -.0058(9)
C11 .100(2) .0645(14) .0425(11) .0111(13) .0283(12) -.0102(9)
C12 .0934(19) .0648(13) .0335(10) -.0023(13) .0082(10) -.0066(9)
C13 .0617(13) .0720(14) .0440(11) .0025(11) -.0020(9) -.0014(10)
C14 .0485(11) .0595(11) .0384(9) .0059(9) .0090(8) -.0045(8)

loop_
_atom_type_symbol
_atom_type_description
_atom_type_scat_dispersion_real
_atom_type_scat_dispersion_imag
_atom_type_scat_source
C C .0033 .0016 'International Tables Vol C Tables 4.2.6.8 and 6.1.1.4'
H H .0000 .0000 'International Tables Vol C Tables 4.2.6.8 and 6.1.1.4'
P P .1023 .0942 'International Tables Vol C Tables 4.2.6.8 and 6.1.1.4'
Se Se -.0929 2.2259 'International Tables Vol C Tables 4.2.6.8 and 6.1.1.4'

loop_
_geom_angle_atom_site_label_1
_geom_angle_atom_site_label_2
_geom_angle_atom_site_label_3
_geom_angle_site_symmetry_1
_geom_angle_site_symmetry_3
_geom_angle
C2 P1 C9 . . 106.49(8)
C2 P1 C3 . . 106.15(8)
C9 P1 C3 . . 104.10(7)
C2 P1 Se1 . . 113.35(6)
C9 P1 Se1 . . 113.35(6)
C3 P1 Se1 . . 112.67(6)
C2 C1 C1 . 3_656 111.36(17)
C2 C1 H1A . . 109.4
C1 C1 H1A 3_656 . 109.4
C2 C1 H1B . . 109.4
C1 C1 H1B 3_656 . 109.4
H1A C1 H1B . . 108.0
C1 C2 P1 . . 113.40(11)
C1 C2 H2A . . 108.9
P1 C2 H2A . . 108.9
C1 C2 H2B . . 108.9
P1 C2 H2B . . 108.9
H2A C2 H2B . . 107.7
C8 C3 C4 . . 118.85(17)
C8 C3 P1 . . 120.73(13)
C4 C3 P1 . . 120.40(15)
C3 C4 C5 . . 120.2(2)
C3 C4 H4 . . 119.9
C5 C4 H4 . . 119.9
C6 C5 C4 . . 120.6(2)
C6 C5 H5 . . 119.7
C4 C5 H5 . . 119.7
C5 C6 C7 . . 120.0(2)
C5 C6 H6 . . 120.0
C7 C6 H6 . . 120.0
C6 C7 C8 . . 120.0(2)
C6 C7 H7 . . 120.0
C8 C7 H7 . . 120.0
C3 C8 C7 . . 120.32(18)
C3 C8 H8 . . 119.8
C7 C8 H8 . . 119.8
C14 C9 C10 . . 119.25(17)
C14 C9 P1 . . 122.82(13)
C10 C9 P1 . . 117.90(15)
C11 C10 C9 . . 120.3(2)
C11 C10 H10 . . 119.8
C9 C10 H10 . . 119.8
C12 C11 C10 . . 120.0(2)
C12 C11 H11 . . 120.0
C10 C11 H11 . . 120.0
C11 C12 C13 . . 120.4(2)
C11 C12 H12 . . 119.8
C13 C12 H12 . . 119.8
C12 C13 C14 . . 120.0(2)
C12 C13 H13 . . 120.0
C14 C13 H13 . . 120.0
C9 C14 C13 . . 119.93(19)
C9 C14 H14 . . 120.0
C13 C14 H14 . . 120.0

loop_
_geom_bond_atom_site_label_1
_geom_bond_atom_site_label_2
_geom_bond_site_symmetry_2
_geom_bond_distance
_geom_bond_publ_flag
Se1 P1 . 2.1055(5) ?
P1 C2 . 1.8149(16) ?
P1 C9 . 1.8166(17) ?
P1 C3 . 1.8244(17) ?
C1 C2 . 1.527(2) ?
C1 C1 3_656 1.532(3) ?
C1 H1A . .9700 ?
C1 H1B . .9700 ?
C2 H2A . .9700 ?
C2 H2B . .9700 ?
C3 C8 . 1.385(3) ?
C3 C4 . 1.386(3) ?
C4 C5 . 1.390(3) ?
C4 H4 . .9300 ?
C5 C6 . 1.358(4) ?
C5 H5 . .9300 ?
C6 C7 . 1.378(3) ?
C6 H6 . .9300 ?
C7 C8 . 1.391(3) ?
C7 H7 . .9300 ?
C8 H8 . .9300 ?
C9 C14 . 1.383(3) ?
C9 C10 . 1.396(2) ?
C10 C11 . 1.379(3) ?
C10 H10 . .9300 ?
C11 C12 . 1.374(4) ?
C11 H11 . .9300 ?
C12 C13 . 1.375(3) ?
C12 H12 . .9300 ?
C13 C14 . 1.393(3) ?
C13 H13 . .9300 ?
C14 H14 . .9300 ?

loop_
_geom_torsion_atom_site_label_1
_geom_torsion_atom_site_label_2
_geom_torsion_atom_site_label_3
_geom_torsion_atom_site_label_4
_geom_torsion_site_symmetry_1
_geom_torsion
C1 C1 C2 P1 3_656 173.67(15)
C9 P1 C2 C1 . -178.94(12)
C3 P1 C2 C1 . -68.45(14)
Se1 P1 C2 C1 . 55.75(13)
C2 P1 C3 C8 . -50.30(15)
C9 P1 C3 C8 . 61.88(15)
Se1 P1 C3 C8 . -174.91(12)
C2 P1 C3 C4 . 131.43(16)
C9 P1 C3 C4 . -116.39(17)
Se1 P1 C3 C4 . 6.82(18)
C8 C3 C4 C5 . -.1(3)
P1 C3 C4 C5 . 178.2(2)
C3 C4 C5 C6 . .0(4)
C4 C5 C6 C7 . .2(4)
C5 C6 C7 C8 . -.3(4)
C4 C3 C8 C7 . .0(3)
P1 C3 C8 C7 . -178.28(15)
C6 C7 C8 C3 . .2(3)
C2 P1 C9 C14 . 19.60(18)
C3 P1 C9 C14 . -92.32(17)
Se1 P1 C9 C14 . 144.91(15)
C2 P1 C9 C10 . -162.27(15)
C3 P1 C9 C10 . 85.81(16)
Se1 P1 C9 C10 . -36.96(17)
C14 C9 C10 C11 . 1.1(3)
P1 C9 C10 C11 . -177.05(18)
C9 C10 C11 C12 . -.6(4)
C10 C11 C12 C13 . -.8(4)
C11 C12 C13 C14 . 1.6(4)
C10 C9 C14 C13 . -.3(3)
P1 C9 C14 C13 . 177.79(18)
C12 C13 C14 C9 . -1.1(4)
